data_4087796
loop_
_publ_author_name
'Allouch, Fatima'
'Dwadnia, Nejib'
'Vologdin, Nikolay V.'
'Svyaschenko, Yurii V.'
'Cattey, H\'el\`ene'
'Penouilh, Marie-Jos\'e'
'Roger, Julien'
'Naoufal, Daoud'
'Ben Salem, Ridha'
'Pirio, Nadine'
'Hierso, Jean-Cyrille'

_publ_section_title
;
 Converging and Diverging Synthetic Strategies to Tetradentate
 (N,N&#x2032;)-Diaminomethyl,(P,P&#x2032;)-Ferrocenyl Ligands: Influence
 of tert-Butyl Groups on Ferrocene Backbone Conformation
;
_journal_issue 20
_journal_name_full Organometallics
_journal_page_first 5015
_journal_paper_doi 10.1021/acs.organomet.5b00601
_journal_volume 34
_journal_year 2015
_chemical_formula_moiety 'C52 H66 Fe N2 P2'
_chemical_formula_sum 'C52 H66 Fe N2 P2'
_chemical_formula_weight 836.85
_space_group_crystal_system triclinic
_space_group_IT_number 2
_space_group_name_Hall '-P 1'
_space_group_name_H-M_alt 'P -1'
_symmetry_space_group_name_Hall '-P 1'
_atom_sites_solution_hydrogens geom
_cell_angle_alpha 92.483(2)
_cell_angle_beta 107.694(2)
_cell_angle_gamma 98.870(2)
_cell_formula_units_Z 2
_cell_length_a 11.3970(5)
_cell_length_b 12.3473(5)
_cell_length_c 17.3852(8)
_cell_measurement_reflns_used 9989
_cell_measurement_temperature 100
_cell_measurement_theta_max 27.56
_cell_measurement_theta_min 3.12
_cell_volume 2292.28(18)
_computing_cell_refinement 'SAINT (Bruker, 2013)'
_computing_data_collection 'APEX2 (Bruker, 2014)'
_computing_data_reduction 'SAINT (Bruker, 2013)'
_computing_molecular_graphics 'Olex2 (Dolomanov et al., 2009)'
_computing_publication_material 'Olex2 (Dolomanov et al., 2009)'
_computing_structure_refinement 'SHELXL-97 (Sheldrick, 2008)'
_computing_structure_solution 'SHELXS-2013 (Sheldrick, 2008)'
_diffrn_ambient_temperature 100.0
_diffrn_detector CMOS
_diffrn_detector_area_resol_mean '1024 x 1024'
_diffrn_detector_type 'Photon 100'
_diffrn_measured_fraction_theta_full 0.998
_diffrn_measured_fraction_theta_max 0.989
_diffrn_measurement_device '\k-geometry diffractometer'
_diffrn_measurement_device_type 'Bruker D8 Venture triumph Mo'
_diffrn_measurement_method '\f and \w scans''
_diffrn_radiation_collimation '0.6 mm'
_diffrn_radiation_monochromator 'TRIUMPH curved crystal'
_diffrn_radiation_probe x-ray
_diffrn_radiation_type MoK\a
_diffrn_radiation_wavelength 0.71073
_diffrn_reflns_av_R_equivalents 0.0445
_diffrn_reflns_av_unetI/netI 0.0291
_diffrn_reflns_Laue_measured_fraction_full 0.998
_diffrn_reflns_Laue_measured_fraction_max 0.989
_diffrn_reflns_limit_h_max 14
_diffrn_reflns_limit_h_min -14
_diffrn_reflns_limit_k_max 16
_diffrn_reflns_limit_k_min -16
_diffrn_reflns_limit_l_max 22
_diffrn_reflns_limit_l_min -22
_diffrn_reflns_number 62713
_diffrn_reflns_point_group_measured_fraction_full 0.998
_diffrn_reflns_point_group_measured_fraction_max 0.989
_diffrn_reflns_theta_full 26.000
_diffrn_reflns_theta_max 27.666
_diffrn_reflns_theta_min 2.686
_diffrn_source 'X-ray tube'
_diffrn_source_target Mo
_diffrn_source_type 'Siemens KFF Mo 2K-90C'
_diffrn_standards_number 0
_exptl_absorpt_coefficient_mu 0.435
_exptl_absorpt_correction_T_max 0.7456
_exptl_absorpt_correction_T_min 0.6630
_exptl_absorpt_correction_type multi-scan
_exptl_absorpt_process_details
;
SADABS-2014/4 (Bruker,2014/4) was used for absorption correction.
wR2(int) was 0.0659 before and 0.0534 after correction.
The Ratio of minimum to maximum transmission is 0.8892.
The \l/2 correction factor is 0.00150.
;
_exptl_crystal_colour yellow
_exptl_crystal_colour_primary yellow
_exptl_crystal_density_diffrn 1.212
_exptl_crystal_description prism
_exptl_crystal_F_000 896
_exptl_crystal_size_max 0.5
_exptl_crystal_size_mid 0.2
_exptl_crystal_size_min 0.1
_refine_diff_density_max 0.693
_refine_diff_density_min -0.287
_refine_diff_density_rms 0.064
_refine_ls_extinction_method none
_refine_ls_goodness_of_fit_ref 1.059
_refine_ls_hydrogen_treatment noref
_refine_ls_matrix_type full
_refine_ls_number_parameters 524
_refine_ls_number_reflns 10591
_refine_ls_number_restraints 0
_refine_ls_restrained_S_all 1.059
_refine_ls_R_factor_all 0.0570
_refine_ls_R_factor_gt 0.0394
_refine_ls_shift/su_max 0.001
_refine_ls_shift/su_mean 0.000
_refine_ls_structure_factor_coef Fsqd
_refine_ls_weighting_details 'w=1/[\s^2^(Fo^2^)+(0.0359P)^2^+2.4113P] where P=(Fo^2^+2Fc^2^)/3'
_refine_ls_weighting_scheme calc
_refine_ls_wR_factor_gt 0.0880
_refine_ls_wR_factor_ref 0.0995
_reflns_Friedel_coverage 0.000
_reflns_number_gt 8579
_reflns_number_total 10591
_reflns_threshold_expression 'I > 2\s(I)'
_cod_data_source_file om5b00601_si_003.cif
_cod_data_source_block comp12
_cod_original_cell_volume 2292.28(17)
_cod_database_code 4087796
_shelx_space_group_comment
;
The symmetry employed for this shelxl refinement is uniquely defined
by the following loop, which should always be used as a source of
symmetry information in preference to the above space-group names.
They are only intended as comments.
;
_shelx_estimated_absorpt_t_max 0.958
_shelx_estimated_absorpt_t_min 0.812
_olex2_refinement_description
;
1. Fixed Uiso
 At 1.2 times of:
  All C(H) groups, All C(H,H) groups
 At 1.5 times of:
  All C(H,H,H) groups
2.a Secondary CH2 refined with riding coordinates:
 C11(H11A,H11B), C14(H14A,H14B), C12(H12A,H12B), C32(H32A,H32B), C33(H33A,
 H33B), C35(H35A,H35B)
2.b Aromatic/amide H refined with riding coordinates:
 C3(H3), C5(H5), C8(H8), C10(H10), C17(H17), C18(H18), C19(H19), C20(H20),
 C21(H21), C23(H23), C24(H24), C25(H25), C26(H26), C27(H27), C38(H38), C39(H39),
  C40(H40), C41(H41), C42(H42), C44(H44), C45(H45), C46(H46), C47(H47), C48(H48)
2.c Idealised Me refined as rotating group:
 C15(H15A,H15B,H15C), C13(H13A,H13B,H13C), C29(H29A,H29B,H29C), C30(H30A,H30B,
 H30C), C31(H31A,H31B,H31C), C34(H34A,H34B,H34C), C36(H36A,H36B,H36C), C50(H50A,
 H50B,H50C), C51(H51A,H51B,H51C), C52(H52A,H52B,H52C)
;
_shelx_shelxl_version_number 2014/7
_olex2_diffrn_ambient_temperature_device 'Oxford Cryosystems'
_olex2_exptl_crystal_mounting_method 'The crystal was mounted on a mylar loop with grease'
_olex2_submission_special_instructions 'No special instructions were received'

loop_
_space_group_symop_operation_xyz
'x, y, z'
'-x, -y, -z'

loop_
_atom_site_label
_atom_site_type_symbol
_atom_site_fract_x
_atom_site_fract_y
_atom_site_fract_z
_atom_site_U_iso_or_equiv
_atom_site_adp_type
_atom_site_occupancy
_atom_site_site_symmetry_order
_atom_site_calc_flag
_atom_site_refinement_flags_posn
Fe Fe 0.37500(2) 0.66128(2) 0.20869(2) 0.01246(7) Uani 1 1 d .
P1 P 0.68358(4) 0.79060(4) 0.27371(3) 0.01478(10) Uani 1 1 d .
P2 P 0.24452(4) 0.42118(4) 0.27763(3) 0.01499(10) Uani 1 1 d .
N1 N 0.60192(16) 0.75972(14) 0.46520(9) 0.0214(3) Uani 1 1 d .
N2 N 0.58573(14) 0.38499(13) 0.23102(10) 0.0176(3) Uani 1 1 d .
C1 C 0.52056(16) 0.78620(14) 0.26714(11) 0.0145(3) Uani 1 1 d .
C2 C 0.46441(17) 0.73487(14) 0.32343(11) 0.0150(3) Uani 1 1 d .
C3 C 0.33669(17) 0.74892(14) 0.29904(11) 0.0167(4) Uani 1 1 d .
H3 H 0.2776 0.7227 0.3254 0.020 Uiso 1 1 calc R
C4 C 0.31136(17) 0.80818(14) 0.22919(11) 0.0163(4) Uani 1 1 d .
C5 C 0.42498(16) 0.83015(14) 0.20933(11) 0.0145(3) Uani 1 1 d .
H5 H 0.4355 0.8679 0.1648 0.017 Uiso 1 1 calc R
C6 C 0.30103(16) 0.49805(14) 0.20558(11) 0.0136(3) Uani 1 1 d .
C7 C 0.42949(16) 0.51005(14) 0.20554(11) 0.0132(3) Uani 1 1 d .
C8 C 0.43617(16) 0.56284(14) 0.13519(11) 0.0142(3) Uani 1 1 d .
H8 H 0.5100 0.5822 0.1206 0.017 Uiso 1 1 calc R
C9 C 0.31520(16) 0.58213(14) 0.09020(11) 0.0142(3) Uani 1 1 d .
C10 C 0.23315(16) 0.54398(14) 0.13453(11) 0.0146(3) Uani 1 1 d .
H10 H 0.1467 0.5482 0.1194 0.018 Uiso 1 1 calc R
C16 C 0.75921(18) 0.92076(15) 0.33632(11) 0.0187(4) Uani 1 1 d .
C17 C 0.6977(2) 0.98681(17) 0.37190(13) 0.0271(4) Uani 1 1 d .
H17 H 0.6103 0.9664 0.3624 0.033 Uiso 1 1 calc R
C18 C 0.7629(2) 1.08247(19) 0.42119(15) 0.0349(5) Uani 1 1 d .
H18 H 0.7196 1.1272 0.4448 0.042 Uiso 1 1 calc R
C19 C 0.8896(2) 1.11256(19) 0.43587(14) 0.0352(5) Uani 1 1 d .
H19 H 0.9338 1.1777 0.4699 0.042 Uiso 1 1 calc R
C20 C 0.9530(2) 1.04791(19) 0.40110(15) 0.0348(5) Uani 1 1 d .
H20 H 1.0404 1.0691 0.4109 0.042 Uiso 1 1 calc R
C21 C 0.88825(19) 0.95200(18) 0.35187(13) 0.0283(5) Uani 1 1 d .
H21 H 0.9320 0.9074 0.3286 0.034 Uiso 1 1 calc R
C22 C 0.68448(16) 0.83333(15) 0.17379(11) 0.0166(4) Uani 1 1 d .
C23 C 0.65969(17) 0.93535(16) 0.14780(12) 0.0207(4) Uani 1 1 d .
H23 H 0.6427 0.9874 0.1830 0.025 Uiso 1 1 calc R
C24 C 0.65972(19) 0.96113(17) 0.07091(13) 0.0264(4) Uani 1 1 d .
H24 H 0.6411 1.0301 0.0533 0.032 Uiso 1 1 calc R
C25 C 0.6868(2) 0.88640(19) 0.01964(13) 0.0288(5) Uani 1 1 d .
H25 H 0.6865 0.9043 -0.0330 0.035 Uiso 1 1 calc R
C26 C 0.71415(19) 0.78639(18) 0.04485(13) 0.0263(4) Uani 1 1 d .
H26 H 0.7335 0.7356 0.0099 0.032 Uiso 1 1 calc R
C27 C 0.71338(17) 0.75992(16) 0.12182(12) 0.0202(4) Uani 1 1 d .
H27 H 0.7328 0.6910 0.1391 0.024 Uiso 1 1 calc R
C11 C 0.53003(18) 0.68048(15) 0.39566(11) 0.0176(4) Uani 1 1 d .
H11A H 0.4673 0.6291 0.4113 0.021 Uiso 1 1 calc R
H11B H 0.5871 0.6368 0.3807 0.021 Uiso 1 1 calc R
C14 C 0.5168(2) 0.80740(19) 0.50033(13) 0.0308(5) Uani 1 1 d .
H14A H 0.4763 0.7502 0.5268 0.037 Uiso 1 1 calc R
H14B H 0.4503 0.8309 0.4563 0.037 Uiso 1 1 calc R
C15 C 0.5837(3) 0.9048(2) 0.56173(15) 0.0415(6) Uani 1 1 d .
H15A H 0.6323 0.9578 0.5378 0.062 Uiso 1 1 calc GR
H15B H 0.6400 0.8797 0.6096 0.062 Uiso 1 1 calc GR
H15C H 0.5222 0.9402 0.5776 0.062 Uiso 1 1 calc GR
C12 C 0.6898(2) 0.70664(19) 0.52536(12) 0.0277(4) Uani 1 1 d .
H12A H 0.6447 0.6364 0.5356 0.033 Uiso 1 1 calc R
H12B H 0.7224 0.7547 0.5770 0.033 Uiso 1 1 calc R
C13 C 0.7989(2) 0.6838(2) 0.49788(14) 0.0322(5) Uani 1 1 d .
H13A H 0.7694 0.6238 0.4541 0.048 Uiso 1 1 calc GR
H13B H 0.8632 0.6626 0.5436 0.048 Uiso 1 1 calc GR
H13C H 0.8344 0.7503 0.4782 0.048 Uiso 1 1 calc GR
C28 C 0.19399(17) 0.85699(15) 0.19415(12) 0.0192(4) Uani 1 1 d .
C29 C 0.19806(19) 0.91439(16) 0.11867(12) 0.0218(4) Uani 1 1 d .
H29A H 0.2725 0.9722 0.1325 0.033 Uiso 1 1 calc GR
H29B H 0.1229 0.9473 0.0984 0.033 Uiso 1 1 calc GR
H29C H 0.2014 0.8605 0.0767 0.033 Uiso 1 1 calc GR
C30 C 0.1919(2) 0.94398(18) 0.25973(13) 0.0300(5) Uani 1 1 d .
H30A H 0.1869 0.9082 0.3082 0.045 Uiso 1 1 calc GR
H30B H 0.1190 0.9797 0.2390 0.045 Uiso 1 1 calc GR
H30C H 0.2685 0.9993 0.2737 0.045 Uiso 1 1 calc GR
C31 C 0.07463(18) 0.77072(18) 0.17390(16) 0.0311(5) Uani 1 1 d .
H31A H 0.0734 0.7163 0.1308 0.047 Uiso 1 1 calc GR
H31B H 0.0015 0.8068 0.1556 0.047 Uiso 1 1 calc GR
H31C H 0.0726 0.7338 0.2224 0.047 Uiso 1 1 calc GR
C37 C 0.13412(18) 0.49849(15) 0.30361(12) 0.0189(4) Uani 1 1 d .
C38 C 0.1708(2) 0.54976(17) 0.38262(13) 0.0257(4) Uani 1 1 d .
H38 H 0.2495 0.5431 0.4197 0.031 Uiso 1 1 calc R
C39 C 0.0932(2) 0.61057(19) 0.40761(15) 0.0344(5) Uani 1 1 d .
H39 H 0.1197 0.6461 0.4611 0.041 Uiso 1 1 calc R
C40 C -0.0224(2) 0.61922(19) 0.35441(16) 0.0355(5) Uani 1 1 d .
H40 H -0.0749 0.6614 0.3711 0.043 Uiso 1 1 calc R
C41 C -0.0614(2) 0.56609(18) 0.27670(15) 0.0301(5) Uani 1 1 d .
H41 H -0.1417 0.5704 0.2406 0.036 Uiso 1 1 calc R
C42 C 0.01649(19) 0.50635(16) 0.25131(13) 0.0227(4) Uani 1 1 d .
H42 H -0.0108 0.4706 0.1978 0.027 Uiso 1 1 calc R
C43 C 0.13608(16) 0.30557(15) 0.20949(11) 0.0166(4) Uani 1 1 d .
C44 C 0.14088(17) 0.27560(15) 0.13248(12) 0.0188(4) Uani 1 1 d .
H44 H 0.1983 0.3192 0.1116 0.023 Uiso 1 1 calc R
C45 C 0.06274(18) 0.18262(16) 0.08565(12) 0.0216(4) Uani 1 1 d .
H45 H 0.0679 0.1626 0.0336 0.026 Uiso 1 1 calc R
C46 C -0.02275(18) 0.11908(16) 0.11496(13) 0.0232(4) Uani 1 1 d .
H46 H -0.0773 0.0564 0.0826 0.028 Uiso 1 1 calc R
C47 C -0.02793(18) 0.14746(16) 0.19128(14) 0.0249(4) Uani 1 1 d .
H47 H -0.0864 0.1041 0.2115 0.030 Uiso 1 1 calc R
C48 C 0.05174(18) 0.23896(16) 0.23897(12) 0.0215(4) Uani 1 1 d .
H48 H 0.0488 0.2564 0.2921 0.026 Uiso 1 1 calc R
C32 C 0.53673(16) 0.47215(14) 0.26583(11) 0.0156(3) Uani 1 1 d .
H32A H 0.6051 0.5360 0.2884 0.019 Uiso 1 1 calc R
H32B H 0.5090 0.4444 0.3112 0.019 Uiso 1 1 calc R
C33 C 0.69259(19) 0.35761(17) 0.29386(13) 0.0250(4) Uani 1 1 d .
H33A H 0.6628 0.3239 0.3367 0.030 Uiso 1 1 calc R
H33B H 0.7520 0.4264 0.3189 0.030 Uiso 1 1 calc R
C34 C 0.7609(2) 0.27936(19) 0.26208(15) 0.0335(5) Uani 1 1 d .
H34A H 0.7835 0.3088 0.2161 0.050 Uiso 1 1 calc GR
H34B H 0.7064 0.2074 0.2444 0.050 Uiso 1 1 calc GR
H34C H 0.8368 0.2712 0.3052 0.050 Uiso 1 1 calc GR
C35 C 0.4914(2) 0.28942(17) 0.19053(14) 0.0279(5) Uani 1 1 d .
H35A H 0.5276 0.2449 0.1578 0.034 Uiso 1 1 calc R
H35B H 0.4202 0.3159 0.1523 0.034 Uiso 1 1 calc R
C36 C 0.4403(2) 0.21413(19) 0.24392(17) 0.0368(5) Uani 1 1 d .
H36A H 0.3682 0.1609 0.2100 0.055 Uiso 1 1 calc GR
H36B H 0.4142 0.2581 0.2820 0.055 Uiso 1 1 calc GR
H36C H 0.5054 0.1748 0.2742 0.055 Uiso 1 1 calc GR
C49 C 0.28035(17) 0.61818(15) 0.00483(11) 0.0170(4) Uani 1 1 d .
C50 C 0.3662(2) 0.72349(18) -0.00123(13) 0.0287(5) Uani 1 1 d .
H50A H 0.3560 0.7843 0.0329 0.043 Uiso 1 1 calc GR
H50B H 0.3442 0.7412 -0.0577 0.043 Uiso 1 1 calc GR
H50C H 0.4534 0.7124 0.0172 0.043 Uiso 1 1 calc GR
C51 C 0.14477(18) 0.63599(17) -0.02387(12) 0.0219(4) Uani 1 1 d .
H51A H 0.0889 0.5666 -0.0253 0.033 Uiso 1 1 calc GR
H51B H 0.1255 0.6611 -0.0783 0.033 Uiso 1 1 calc GR
H51C H 0.1329 0.6918 0.0136 0.033 Uiso 1 1 calc GR
C52 C 0.2937(2) 0.52422(18) -0.05082(12) 0.0284(5) Uani 1 1 d .
H52A H 0.3791 0.5087 -0.0313 0.043 Uiso 1 1 calc GR
H52B H 0.2766 0.5458 -0.1062 0.043 Uiso 1 1 calc GR
H52C H 0.2341 0.4581 -0.0505 0.043 Uiso 1 1 calc GR

loop_
_atom_site_aniso_label
_atom_site_aniso_U_11
_atom_site_aniso_U_22
_atom_site_aniso_U_33
_atom_site_aniso_U_23
_atom_site_aniso_U_13
_atom_site_aniso_U_12
Fe 0.01230(12) 0.01109(12) 0.01477(13) 0.00257(9) 0.00489(9) 0.00271(9)
P1 0.0136(2) 0.0146(2) 0.0157(2) 0.00134(17) 0.00389(17) 0.00262(17)
P2 0.0147(2) 0.0149(2) 0.0155(2) 0.00404(17) 0.00515(17) 0.00127(17)
N1 0.0280(9) 0.0234(8) 0.0129(7) 0.0016(6) 0.0039(7) 0.0101(7)
N2 0.0157(7) 0.0167(7) 0.0213(8) 0.0028(6) 0.0050(6) 0.0073(6)
C1 0.0160(8) 0.0119(8) 0.0149(8) 0.0003(6) 0.0040(7) 0.0020(6)
C2 0.0193(9) 0.0113(8) 0.0145(8) 0.0000(6) 0.0060(7) 0.0022(7)
C3 0.0192(9) 0.0138(8) 0.0192(9) 0.0017(7) 0.0092(7) 0.0030(7)
C4 0.0175(9) 0.0121(8) 0.0204(9) 0.0017(7) 0.0069(7) 0.0037(7)
C5 0.0170(8) 0.0103(8) 0.0157(8) 0.0012(6) 0.0051(7) 0.0014(6)
C6 0.0130(8) 0.0112(8) 0.0159(8) 0.0014(6) 0.0045(7) 0.0005(6)
C7 0.0134(8) 0.0101(8) 0.0161(8) 0.0009(6) 0.0043(7) 0.0025(6)
C8 0.0134(8) 0.0129(8) 0.0170(8) 0.0010(6) 0.0062(7) 0.0018(6)
C9 0.0159(8) 0.0118(8) 0.0150(8) 0.0005(6) 0.0050(7) 0.0026(6)
C10 0.0135(8) 0.0132(8) 0.0160(8) 0.0012(6) 0.0035(7) 0.0018(6)
C16 0.0196(9) 0.0186(9) 0.0151(9) 0.0033(7) 0.0023(7) 0.0005(7)
C17 0.0277(11) 0.0238(10) 0.0286(11) -0.0038(8) 0.0101(9) 0.0002(8)
C18 0.0424(13) 0.0256(11) 0.0340(12) -0.0085(9) 0.0122(10) 0.0002(10)
C19 0.0425(13) 0.0233(11) 0.0275(11) -0.0045(9) 0.0001(10) -0.0062(10)
C20 0.0231(11) 0.0336(12) 0.0362(13) 0.0029(10) -0.0013(9) -0.0071(9)
C21 0.0208(10) 0.0293(11) 0.0304(11) 0.0011(9) 0.0041(8) -0.0002(8)
C22 0.0113(8) 0.0184(9) 0.0189(9) 0.0017(7) 0.0049(7) -0.0015(7)
C23 0.0183(9) 0.0183(9) 0.0236(10) 0.0035(7) 0.0059(8) -0.0013(7)
C24 0.0231(10) 0.0242(10) 0.0276(11) 0.0098(8) 0.0044(8) -0.0036(8)
C25 0.0256(10) 0.0376(12) 0.0207(10) 0.0058(9) 0.0094(8) -0.0067(9)
C26 0.0239(10) 0.0331(11) 0.0236(10) -0.0011(9) 0.0132(8) -0.0004(9)
C27 0.0157(9) 0.0222(9) 0.0229(10) 0.0011(8) 0.0077(7) 0.0011(7)
C11 0.0222(9) 0.0163(8) 0.0150(9) 0.0030(7) 0.0053(7) 0.0059(7)
C14 0.0400(13) 0.0337(12) 0.0204(10) -0.0025(9) 0.0087(9) 0.0151(10)
C15 0.0577(16) 0.0376(13) 0.0272(12) -0.0077(10) 0.0083(11) 0.0160(12)
C12 0.0341(11) 0.0329(11) 0.0157(9) 0.0056(8) 0.0041(8) 0.0119(9)
C13 0.0271(11) 0.0400(13) 0.0271(11) 0.0066(10) 0.0029(9) 0.0088(10)
C28 0.0181(9) 0.0169(9) 0.0242(10) 0.0049(7) 0.0066(7) 0.0075(7)
C29 0.0234(10) 0.0179(9) 0.0242(10) 0.0048(7) 0.0047(8) 0.0090(8)
C30 0.0387(12) 0.0315(11) 0.0261(11) 0.0037(9) 0.0116(9) 0.0220(10)
C31 0.0145(9) 0.0278(11) 0.0523(14) 0.0122(10) 0.0097(9) 0.0067(8)
C37 0.0206(9) 0.0167(9) 0.0231(9) 0.0044(7) 0.0131(8) 0.0010(7)
C38 0.0286(11) 0.0250(10) 0.0255(10) 0.0021(8) 0.0147(9) -0.0013(8)
C39 0.0459(14) 0.0310(12) 0.0339(12) -0.0029(10) 0.0268(11) 0.0023(10)
C40 0.0446(14) 0.0289(11) 0.0487(14) 0.0073(10) 0.0345(12) 0.0117(10)
C41 0.0281(11) 0.0303(11) 0.0412(13) 0.0139(10) 0.0197(10) 0.0122(9)
C42 0.0249(10) 0.0221(10) 0.0249(10) 0.0079(8) 0.0123(8) 0.0049(8)
C43 0.0141(8) 0.0136(8) 0.0218(9) 0.0044(7) 0.0043(7) 0.0030(7)
C44 0.0149(8) 0.0168(9) 0.0246(10) 0.0027(7) 0.0062(7) 0.0024(7)
C45 0.0190(9) 0.0186(9) 0.0264(10) -0.0005(8) 0.0052(8) 0.0056(7)
C46 0.0165(9) 0.0149(9) 0.0333(11) -0.0003(8) 0.0014(8) 0.0019(7)
C47 0.0188(9) 0.0172(9) 0.0390(12) 0.0083(8) 0.0104(9) -0.0005(7)
C48 0.0217(9) 0.0209(9) 0.0241(10) 0.0074(8) 0.0094(8) 0.0040(8)
C32 0.0147(8) 0.0145(8) 0.0175(9) 0.0028(7) 0.0040(7) 0.0039(7)
C33 0.0195(9) 0.0252(10) 0.0312(11) 0.0068(8) 0.0060(8) 0.0094(8)
C34 0.0305(12) 0.0347(12) 0.0418(13) 0.0120(10) 0.0148(10) 0.0157(10)
C35 0.0244(10) 0.0211(10) 0.0355(12) -0.0036(9) 0.0056(9) 0.0053(8)
C36 0.0313(12) 0.0229(11) 0.0568(16) 0.0046(10) 0.0153(11) 0.0035(9)
C49 0.0192(9) 0.0167(9) 0.0158(9) 0.0037(7) 0.0055(7) 0.0039(7)
C50 0.0279(11) 0.0335(12) 0.0214(10) 0.0116(9) 0.0058(8) -0.0032(9)
C51 0.0224(10) 0.0241(10) 0.0188(9) 0.0040(8) 0.0043(8) 0.0073(8)
C52 0.0392(12) 0.0330(11) 0.0182(10) 0.0043(8) 0.0103(9) 0.0192(10)

loop_
_atom_type_symbol
_atom_type_description
_atom_type_scat_dispersion_real
_atom_type_scat_dispersion_imag
_atom_type_scat_source
C C 0.0033 0.0016 'International Tables Vol C Tables 4.2.6.8 and 6.1.1.4'
H H 0.0000 0.0000 'International Tables Vol C Tables 4.2.6.8 and 6.1.1.4'
Fe Fe 0.3463 0.8444 'International Tables Vol C Tables 4.2.6.8 and 6.1.1.4'
N N 0.0061 0.0033 'International Tables Vol C Tables 4.2.6.8 and 6.1.1.4'
P P 0.1023 0.0942 'International Tables Vol C Tables 4.2.6.8 and 6.1.1.4'

loop_
_geom_angle_atom_site_label_1
_geom_angle_atom_site_label_2
_geom_angle_atom_site_label_3
_geom_angle
C1 Fe C3 68.38(7)
C1 Fe C4 68.23(7)
C1 Fe C5 40.66(7)
C1 Fe C6 145.33(7)
C1 Fe C7 113.02(7)
C1 Fe C8 107.91(7)
C1 Fe C9 131.97(7)
C1 Fe C10 171.47(7)
C2 Fe C1 41.24(7)
C2 Fe C3 40.74(7)
C2 Fe C4 68.25(7)
C2 Fe C5 68.37(7)
C2 Fe C6 113.33(7)
C2 Fe C7 106.05(7)
C2 Fe C8 130.22(7)
C2 Fe C9 169.68(7)
C2 Fe C10 147.22(7)
C3 Fe C4 39.86(7)
C3 Fe C5 67.17(7)
C3 Fe C7 130.94(7)
C3 Fe C8 169.62(7)
C3 Fe C9 149.41(7)
C5 Fe C4 39.93(7)
C5 Fe C9 111.48(7)
C6 Fe C3 108.73(7)
C6 Fe C4 132.73(7)
C6 Fe C5 172.14(7)
C6 Fe C7 41.25(7)
C6 Fe C8 68.42(7)
C6 Fe C9 68.33(7)
C6 Fe C10 40.91(7)
C7 Fe C4 170.43(7)
C7 Fe C5 146.50(7)
C7 Fe C8 40.48(7)
C7 Fe C9 68.06(7)
C8 Fe C4 149.02(7)
C8 Fe C5 116.85(7)
C8 Fe C9 39.96(7)
C9 Fe C4 118.73(7)
C10 Fe C3 117.50(7)
C10 Fe C4 111.79(7)
C10 Fe C5 134.04(7)
C10 Fe C7 68.48(7)
C10 Fe C8 67.40(7)
C10 Fe C9 39.98(7)
C1 P1 C16 101.95(8)
C1 P1 C22 101.73(8)
C16 P1 C22 99.54(8)
C6 P2 C37 105.93(8)
C6 P2 C43 100.56(8)
C37 P2 C43 100.98(8)
C11 N1 C14 110.09(16)
C11 N1 C12 110.10(15)
C12 N1 C14 111.58(16)
C33 N2 C32 108.80(15)
C35 N2 C32 114.12(15)
C35 N2 C33 113.54(16)
P1 C1 Fe 125.82(9)
C2 C1 Fe 68.93(10)
C2 C1 P1 123.69(13)
C5 C1 Fe 70.45(10)
C5 C1 P1 129.27(13)
C5 C1 C2 107.04(15)
C1 C2 Fe 69.83(10)
C1 C2 C11 125.94(16)
C3 C2 Fe 70.36(10)
C3 C2 C1 107.33(15)
C3 C2 C11 126.70(16)
C11 C2 Fe 126.62(12)
Fe C3 H3 125.5
C2 C3 Fe 68.90(10)
C2 C3 H3 125.2
C4 C3 Fe 71.94(10)
C4 C3 C2 109.63(16)
C4 C3 H3 125.2
C3 C4 Fe 68.20(10)
C3 C4 C5 106.67(16)
C3 C4 C28 125.30(16)
C5 C4 Fe 68.68(10)
C5 C4 C28 127.02(16)
C28 C4 Fe 136.81(13)
Fe C5 H5 126.0
C1 C5 Fe 68.89(10)
C1 C5 H5 125.3
C4 C5 Fe 71.39(10)
C4 C5 C1 109.32(15)
C4 C5 H5 125.3
P2 C6 Fe 131.81(9)
C7 C6 Fe 69.65(9)
C7 C6 P2 122.74(13)
C10 C6 Fe 69.62(10)
C10 C6 P2 129.98(13)
C10 C6 C7 106.78(15)
C6 C7 Fe 69.10(9)
C6 C7 C32 127.52(16)
C8 C7 Fe 69.94(10)
C8 C7 C6 107.22(15)
C8 C7 C32 125.24(15)
C32 C7 Fe 127.41(12)
Fe C8 H8 125.3
C7 C8 Fe 69.58(10)
C7 C8 H8 125.2
C9 C8 Fe 71.52(10)
C9 C8 C7 109.63(15)
C9 C8 H8 125.2
C8 C9 Fe 68.52(10)
C8 C9 C49 124.84(16)
C10 C9 Fe 68.12(10)
C10 C9 C8 106.77(15)
C10 C9 C49 127.63(16)
C49 C9 Fe 135.97(12)
Fe C10 H10 125.0
C6 C10 Fe 69.47(10)
C6 C10 H10 125.2
C9 C10 Fe 71.90(10)
C9 C10 C6 109.57(15)
C9 C10 H10 125.2
C17 C16 P1 124.20(15)
C17 C16 C21 118.56(18)
C21 C16 P1 117.17(15)
C16 C17 H17 119.6
C16 C17 C18 120.7(2)
C18 C17 H17 119.6
C17 C18 H18 119.9
C19 C18 C17 120.2(2)
C19 C18 H18 119.9
C18 C19 H19 119.9
C18 C19 C20 120.1(2)
C20 C19 H19 119.9
C19 C20 H20 120.1
C19 C20 C21 119.9(2)
C21 C20 H20 120.1
C16 C21 H21 119.7
C20 C21 C16 120.5(2)
C20 C21 H21 119.7
C23 C22 P1 123.66(14)
C27 C22 P1 117.82(14)
C27 C22 C23 118.51(18)
C22 C23 H23 119.8
C24 C23 C22 120.47(19)
C24 C23 H23 119.8
C23 C24 H24 119.9
C23 C24 C25 120.2(2)
C25 C24 H24 119.9
C24 C25 H25 119.9
C26 C25 C24 120.19(19)
C26 C25 H25 119.9
C25 C26 H26 120.1
C25 C26 C27 119.80(19)
C27 C26 H26 120.1
C22 C27 H27 119.6
C26 C27 C22 120.83(19)
C26 C27 H27 119.6
N1 C11 C2 112.56(15)
N1 C11 H11A 109.1
N1 C11 H11B 109.1
C2 C11 H11A 109.1
C2 C11 H11B 109.1
H11A C11 H11B 107.8
N1 C14 H14A 109.1
N1 C14 H14B 109.1
N1 C14 C15 112.4(2)
H14A C14 H14B 107.9
C15 C14 H14A 109.1
C15 C14 H14B 109.1
C14 C15 H15A 109.5
C14 C15 H15B 109.5
C14 C15 H15C 109.5
H15A C15 H15B 109.5
H15A C15 H15C 109.5
H15B C15 H15C 109.5
N1 C12 H12A 109.1
N1 C12 H12B 109.1
N1 C12 C13 112.37(17)
H12A C12 H12B 107.9
C13 C12 H12A 109.1
C13 C12 H12B 109.1
C12 C13 H13A 109.5
C12 C13 H13B 109.5
C12 C13 H13C 109.5
H13A C13 H13B 109.5
H13A C13 H13C 109.5
H13B C13 H13C 109.5
C4 C28 C29 111.07(15)
C4 C28 C30 106.54(16)
C4 C28 C31 112.39(15)
C29 C28 C30 108.35(16)
C29 C28 C31 109.69(17)
C31 C28 C30 108.66(17)
C28 C29 H29A 109.5
C28 C29 H29B 109.5
C28 C29 H29C 109.5
H29A C29 H29B 109.5
H29A C29 H29C 109.5
H29B C29 H29C 109.5
C28 C30 H30A 109.5
C28 C30 H30B 109.5
C28 C30 H30C 109.5
H30A C30 H30B 109.5
H30A C30 H30C 109.5
H30B C30 H30C 109.5
C28 C31 H31A 109.5
C28 C31 H31B 109.5
C28 C31 H31C 109.5
H31A C31 H31B 109.5
H31A C31 H31C 109.5
H31B C31 H31C 109.5
C38 C37 P2 116.79(15)
C42 C37 P2 124.69(15)
C42 C37 C38 118.49(18)
C37 C38 H38 119.6
C39 C38 C37 120.8(2)
C39 C38 H38 119.6
C38 C39 H39 120.0
C40 C39 C38 120.0(2)
C40 C39 H39 120.0
C39 C40 H40 120.1
C39 C40 C41 119.8(2)
C41 C40 H40 120.1
C40 C41 H41 119.8
C40 C41 C42 120.3(2)
C42 C41 H41 119.8
C37 C42 H42 119.7
C41 C42 C37 120.6(2)
C41 C42 H42 119.7
C44 C43 P2 123.18(14)
C44 C43 C48 118.23(17)
C48 C43 P2 118.36(15)
C43 C44 H44 119.5
C45 C44 C43 120.94(18)
C45 C44 H44 119.5
C44 C45 H45 120.0
C46 C45 C44 120.08(19)
C46 C45 H45 120.0
C45 C46 H46 120.2
C47 C46 C45 119.56(18)
C47 C46 H46 120.2
C46 C47 H47 119.7
C46 C47 C48 120.57(18)
C48 C47 H47 119.7
C43 C48 H48 119.7
C47 C48 C43 120.58(19)
C47 C48 H48 119.7
N2 C32 C7 113.42(15)
N2 C32 H32A 108.9
N2 C32 H32B 108.9
C7 C32 H32A 108.9
C7 C32 H32B 108.9
H32A C32 H32B 107.7
N2 C33 H33A 108.9
N2 C33 H33B 108.9
N2 C33 C34 113.30(18)
H33A C33 H33B 107.7
C34 C33 H33A 108.9
C34 C33 H33B 108.9
C33 C34 H34A 109.5
C33 C34 H34B 109.5
C33 C34 H34C 109.5
H34A C34 H34B 109.5
H34A C34 H34C 109.5
H34B C34 H34C 109.5
N2 C35 H35A 108.0
N2 C35 H35B 108.0
N2 C35 C36 117.12(19)
H35A C35 H35B 107.3
C36 C35 H35A 108.0
C36 C35 H35B 108.0
C35 C36 H36A 109.5
C35 C36 H36B 109.5
C35 C36 H36C 109.5
H36A C36 H36B 109.5
H36A C36 H36C 109.5
H36B C36 H36C 109.5
C9 C49 C50 112.04(15)
C9 C49 C51 111.16(15)
C9 C49 C52 106.79(15)
C50 C49 C52 109.18(17)
C51 C49 C50 109.22(16)
C51 C49 C52 108.35(16)
C49 C50 H50A 109.5
C49 C50 H50B 109.5
C49 C50 H50C 109.5
H50A C50 H50B 109.5
H50A C50 H50C 109.5
H50B C50 H50C 109.5
C49 C51 H51A 109.5
C49 C51 H51B 109.5
C49 C51 H51C 109.5
H51A C51 H51B 109.5
H51A C51 H51C 109.5
H51B C51 H51C 109.5
C49 C52 H52A 109.5
C49 C52 H52B 109.5
C49 C52 H52C 109.5
H52A C52 H52B 109.5
H52A C52 H52C 109.5
H52B C52 H52C 109.5

loop_
_geom_bond_atom_site_label_1
_geom_bond_atom_site_label_2
_geom_bond_distance
Fe C1 2.0528(18)
Fe C2 2.0407(18)
Fe C3 2.0601(18)
Fe C4 2.1094(17)
Fe C5 2.0736(17)
Fe C6 2.0530(17)
Fe C7 2.0603(17)
Fe C8 2.0650(17)
Fe C9 2.1048(17)
Fe C10 2.0550(18)
P1 C1 1.8186(18)
P1 C16 1.8335(19)
P1 C22 1.8398(19)
P2 C6 1.8136(18)
P2 C37 1.8377(19)
P2 C43 1.8406(19)
N1 C11 1.462(2)
N1 C14 1.472(3)
N1 C12 1.467(2)
N2 C32 1.473(2)
N2 C33 1.463(2)
N2 C35 1.456(3)
C1 C2 1.441(2)
C1 C5 1.434(2)
C2 C3 1.428(3)
C2 C11 1.498(2)
C3 H3 0.9500
C3 C4 1.422(3)
C4 C5 1.429(2)
C4 C28 1.519(2)
C5 H5 0.9500
C6 C7 1.449(2)
C6 C10 1.436(2)
C7 C8 1.427(2)
C7 C32 1.501(2)
C8 H8 0.9500
C8 C9 1.425(2)
C9 C10 1.423(2)
C9 C49 1.521(2)
C10 H10 0.9500
C16 C17 1.391(3)
C16 C21 1.400(3)
C17 H17 0.9500
C17 C18 1.391(3)
C18 H18 0.9500
C18 C19 1.376(3)
C19 H19 0.9500
C19 C20 1.388(4)
C20 H20 0.9500
C20 C21 1.392(3)
C21 H21 0.9500
C22 C23 1.397(3)
C22 C27 1.396(3)
C23 H23 0.9500
C23 C24 1.388(3)
C24 H24 0.9500
C24 C25 1.388(3)
C25 H25 0.9500
C25 C26 1.377(3)
C26 H26 0.9500
C26 C27 1.393(3)
C27 H27 0.9500
C11 H11A 0.9900
C11 H11B 0.9900
C14 H14A 0.9900
C14 H14B 0.9900
C14 C15 1.509(3)
C15 H15A 0.9800
C15 H15B 0.9800
C15 H15C 0.9800
C12 H12A 0.9900
C12 H12B 0.9900
C12 C13 1.521(3)
C13 H13A 0.9800
C13 H13B 0.9800
C13 H13C 0.9800
C28 C29 1.528(3)
C28 C30 1.540(3)
C28 C31 1.529(3)
C29 H29A 0.9800
C29 H29B 0.9800
C29 H29C 0.9800
C30 H30A 0.9800
C30 H30B 0.9800
C30 H30C 0.9800
C31 H31A 0.9800
C31 H31B 0.9800
C31 H31C 0.9800
C37 C38 1.399(3)
C37 C42 1.393(3)
C38 H38 0.9500
C38 C39 1.395(3)
C39 H39 0.9500
C39 C40 1.384(4)
C40 H40 0.9500
C40 C41 1.386(3)
C41 H41 0.9500
C41 C42 1.393(3)
C42 H42 0.9500
C43 C44 1.393(3)
C43 C48 1.398(3)
C44 H44 0.9500
C44 C45 1.392(3)
C45 H45 0.9500
C45 C46 1.387(3)
C46 H46 0.9500
C46 C47 1.379(3)
C47 H47 0.9500
C47 C48 1.390(3)
C48 H48 0.9500
C32 H32A 0.9900
C32 H32B 0.9900
C33 H33A 0.9900
C33 H33B 0.9900
C33 C34 1.514(3)
C34 H34A 0.9800
C34 H34B 0.9800
C34 H34C 0.9800
C35 H35A 0.9900
C35 H35B 0.9900
C35 C36 1.517(3)
C36 H36A 0.9800
C36 H36B 0.9800
C36 H36C 0.9800
C49 C50 1.530(3)
C49 C51 1.527(3)
C49 C52 1.534(3)
C50 H50A 0.9800
C50 H50B 0.9800
C50 H50C 0.9800
C51 H51A 0.9800
C51 H51B 0.9800
C51 H51C 0.9800
C52 H52A 0.9800
C52 H52B 0.9800
C52 H52C 0.9800

loop_
_geom_torsion_atom_site_label_1
_geom_torsion_atom_site_label_2
_geom_torsion_atom_site_label_3
_geom_torsion_atom_site_label_4
_geom_torsion
Fe C1 C2 C3 -60.68(12)
Fe C1 C2 C11 121.24(17)
Fe C1 C5 C4 60.13(12)
Fe C2 C3 C4 -60.63(13)
Fe C2 C11 N1 170.38(12)
Fe C3 C4 C5 -58.10(12)
Fe C3 C4 C28 132.76(18)
Fe C4 C5 C1 -58.61(12)
Fe C4 C28 C29 -84.5(2)
Fe C4 C28 C30 157.68(16)
Fe C4 C28 C31 38.8(3)
Fe C6 C7 C8 -59.82(11)
Fe C6 C7 C32 121.79(17)
Fe C6 C10 C9 60.97(12)
Fe C7 C8 C9 -60.54(12)
Fe C7 C32 N2 -154.24(13)
Fe C8 C9 C10 -57.54(12)
Fe C8 C9 C49 131.87(17)
Fe C9 C10 C6 -59.48(12)
Fe C9 C49 C50 39.4(2)
Fe C9 C49 C51 -83.1(2)
Fe C9 C49 C52 158.91(16)
P1 C1 C2 Fe -119.80(13)
P1 C1 C2 C3 179.53(12)
P1 C1 C2 C11 1.4(3)
P1 C1 C5 Fe 120.79(15)
P1 C1 C5 C4 -179.08(13)
P1 C16 C17 C18 177.54(17)
P1 C16 C21 C20 -177.89(17)
P1 C22 C23 C24 -178.78(14)
P1 C22 C27 C26 179.14(15)
P2 C6 C7 Fe -127.36(13)
P2 C6 C7 C8 172.82(12)
P2 C6 C7 C32 -5.6(2)
P2 C6 C10 Fe 128.06(15)
P2 C6 C10 C9 -170.96(13)
P2 C37 C38 C39 179.74(16)
P2 C37 C42 C41 179.36(15)
P2 C43 C44 C45 175.25(14)
P2 C43 C48 C47 -176.86(15)
C1 P1 C16 C17 4.81(19)
C1 P1 C16 C21 -178.27(16)
C1 P1 C22 C23 64.44(17)
C1 P1 C22 C27 -116.51(15)
C1 C2 C3 Fe 60.34(12)
C1 C2 C3 C4 -0.3(2)
C1 C2 C11 N1 79.9(2)
C2 C1 C5 Fe -59.49(12)
C2 C1 C5 C4 0.65(19)
C2 C3 C4 Fe 58.78(12)
C2 C3 C4 C5 0.7(2)
C2 C3 C4 C28 -168.46(16)
C3 C2 C11 N1 -97.8(2)
C3 C4 C5 Fe 57.79(12)
C3 C4 C5 C1 -0.8(2)
C3 C4 C28 C29 -179.65(17)
C3 C4 C28 C30 62.6(2)
C3 C4 C28 C31 -56.3(3)
C5 C1 C2 Fe 60.46(12)
C5 C1 C2 C3 -0.22(19)
C5 C1 C2 C11 -178.30(16)
C5 C4 C28 C29 13.4(3)
C5 C4 C28 C30 -104.4(2)
C5 C4 C28 C31 136.7(2)
C6 P2 C37 C38 -111.34(15)
C6 P2 C37 C42 70.73(18)
C6 P2 C43 C44 19.36(17)
C6 P2 C43 C48 -166.19(15)
C6 C7 C8 Fe 59.29(11)
C6 C7 C8 C9 -1.26(19)
C6 C7 C32 N2 114.54(19)
C7 C6 C10 Fe -60.03(11)
C7 C6 C10 C9 0.94(19)
C7 C8 C9 Fe 59.36(12)
C7 C8 C9 C10 1.83(19)
C7 C8 C9 C49 -168.77(16)
C8 C7 C32 N2 -63.6(2)
C8 C9 C10 Fe 57.78(12)
C8 C9 C10 C6 -1.70(19)
C8 C9 C49 C50 -55.1(2)
C8 C9 C49 C51 -177.57(16)
C8 C9 C49 C52 64.4(2)
C10 C6 C7 Fe 60.01(11)
C10 C6 C7 C8 0.19(19)
C10 C6 C7 C32 -178.20(16)
C10 C9 C49 C50 136.34(19)
C10 C9 C49 C51 13.8(2)
C10 C9 C49 C52 -104.2(2)
C16 P1 C1 Fe -178.15(11)
C16 P1 C1 C2 -91.11(16)
C16 P1 C1 C5 88.58(17)
C16 P1 C22 C23 -39.99(17)
C16 P1 C22 C27 139.06(15)
C16 C17 C18 C19 -0.5(4)
C17 C16 C21 C20 -0.8(3)
C17 C18 C19 C20 0.4(4)
C18 C19 C20 C21 -0.6(4)
C19 C20 C21 C16 0.7(3)
C21 C16 C17 C18 0.7(3)
C22 P1 C1 Fe 79.32(12)
C22 P1 C1 C2 166.36(15)
C22 P1 C1 C5 -13.95(18)
C22 P1 C16 C17 109.07(18)
C22 P1 C16 C21 -74.01(17)
C22 C23 C24 C25 -1.2(3)
C23 C22 C27 C26 -1.8(3)
C23 C24 C25 C26 -0.2(3)
C24 C25 C26 C27 0.6(3)
C25 C26 C27 C22 0.4(3)
C27 C22 C23 C24 2.2(3)
C11 N1 C14 C15 -169.07(18)
C11 N1 C12 C13 72.5(2)
C11 C2 C3 Fe -121.60(18)
C11 C2 C3 C4 177.77(16)
C14 N1 C11 C2 71.9(2)
C14 N1 C12 C13 -164.94(19)
C12 N1 C11 C2 -164.72(16)
C12 N1 C14 C15 68.4(2)
C28 C4 C5 Fe -133.31(19)
C28 C4 C5 C1 168.07(17)
C37 P2 C6 Fe 50.82(14)
C37 P2 C6 C7 141.99(14)
C37 P2 C6 C10 -47.23(18)
C37 P2 C43 C44 128.06(16)
C37 P2 C43 C48 -57.49(16)
C37 C38 C39 C40 1.1(3)
C38 C37 C42 C41 1.5(3)
C38 C39 C40 C41 0.9(3)
C39 C40 C41 C42 -1.6(3)
C40 C41 C42 C37 0.4(3)
C42 C37 C38 C39 -2.2(3)
C43 P2 C6 Fe 155.57(12)
C43 P2 C6 C7 -113.26(15)
C43 P2 C6 C10 57.52(17)
C43 P2 C37 C38 144.21(15)
C43 P2 C37 C42 -33.72(18)
C43 C44 C45 C46 0.9(3)
C44 C43 C48 C47 -2.1(3)
C44 C45 C46 C47 -1.3(3)
C45 C46 C47 C48 -0.1(3)
C46 C47 C48 C43 1.8(3)
C48 C43 C44 C45 0.8(3)
C32 N2 C33 C34 -172.55(17)
C32 N2 C35 C36 -71.9(2)
C32 C7 C8 Fe -122.27(17)
C32 C7 C8 C9 177.18(16)
C33 N2 C32 C7 177.72(15)
C33 N2 C35 C36 53.6(2)
C35 N2 C32 C7 -54.4(2)
C35 N2 C33 C34 59.2(2)
C49 C9 C10 Fe -131.97(18)
C49 C9 C10 C6 168.55(16)
